data_7029050
loop_
_publ_author_name
'Su, Jia-Hong'
'Lee, Gene-Hsiang'
'Peng, Shie-Ming'
'Chiu, Ching-Wen'

_publ_section_title
;
 A spiroborate-based anionic bis-N-heterocyclic carbene.
;
_journal_issue 8
_journal_name_full 'Dalton transactions (Cambridge, England : 2003)'
_journal_page_first 3059
_journal_page_last 3062
_journal_paper_doi 10.1039/c3dt52131a
_journal_volume 43
_journal_year 2014
_chemical_formula_sum 'C54 H58.78 B Br N4 O5.61'
_chemical_formula_weight 944.35
_chemical_name_systematic
; 
 ? 
;
_space_group_IT_number 14
_symmetry_cell_setting monoclinic
_symmetry_space_group_name_Hall '-P 2yn'
_symmetry_space_group_name_H-M 'P 1 21/n 1'
_atom_sites_solution_hydrogens geom
_atom_sites_solution_primary direct
_atom_sites_solution_secondary difmap
_audit_creation_method SHELXL-97
_cell_angle_alpha 90.00
_cell_angle_beta 90.3726(9)
_cell_angle_gamma 90.00
_cell_formula_units_Z 4
_cell_length_a 8.8956(2)
_cell_length_b 17.9979(4)
_cell_length_c 30.9329(7)
_cell_measurement_reflns_used 27631
_cell_measurement_temperature 150(2)
_cell_measurement_theta_max 25.00
_cell_measurement_theta_min 1.31
_cell_volume 4952.32(19)
_computing_cell_refinement 'DENZO-SMN (Otwinowski & Minor, 1997 )'
_computing_data_collection 'COLLECT (NONIUS, 1998)'
_computing_data_reduction 'DENZO-SMN (Otwinowski & Minor, 1997 )'
_computing_molecular_graphics 'Bruker SHELXTL'
_computing_publication_material 'Bruker SHELXTL'
_computing_structure_refinement 'SHELXL-97 (Sheldrick, 1997)'
_computing_structure_solution 'SHELXS-97 (Sheldrick, 1990)'
_diffrn_ambient_temperature 150(2)
_diffrn_measured_fraction_theta_full 0.997
_diffrn_measured_fraction_theta_max 0.997
_diffrn_measurement_device_type 'NONIUS KappaCCD'
_diffrn_measurement_method '\w scans'
_diffrn_radiation_monochromator graphite
_diffrn_radiation_source 'fine-focus sealed tube'
_diffrn_radiation_type MoK\a
_diffrn_radiation_wavelength 0.71073
_diffrn_reflns_av_R_equivalents 0.0518
_diffrn_reflns_av_unetI/netI 0.0555
_diffrn_reflns_limit_h_max 9
_diffrn_reflns_limit_h_min -10
_diffrn_reflns_limit_k_max 21
_diffrn_reflns_limit_k_min -21
_diffrn_reflns_limit_l_max 36
_diffrn_reflns_limit_l_min -36
_diffrn_reflns_number 27631
_diffrn_reflns_theta_full 25.00
_diffrn_reflns_theta_max 25.00
_diffrn_reflns_theta_min 1.31
_exptl_absorpt_coefficient_mu 0.882
_exptl_absorpt_correction_T_max 0.873
_exptl_absorpt_correction_T_min 0.739
_exptl_absorpt_correction_type multi-scan
_exptl_absorpt_process_details 'SORTAV (Blessing, 1995)'
_exptl_crystal_colour light-brown
_exptl_crystal_density_diffrn 1.267
_exptl_crystal_density_method 'not measured'
_exptl_crystal_description block
_exptl_crystal_F_000 1983
_exptl_crystal_size_max 0.45
_exptl_crystal_size_mid 0.20
_exptl_crystal_size_min 0.16
_refine_diff_density_max 0.800
_refine_diff_density_min -1.079
_refine_diff_density_rms 0.073
_refine_ls_extinction_method none
_refine_ls_goodness_of_fit_ref 1.063
_refine_ls_hydrogen_treatment constr
_refine_ls_matrix_type full
_refine_ls_number_parameters 586
_refine_ls_number_reflns 8707
_refine_ls_number_restraints 7
_refine_ls_restrained_S_all 1.073
_refine_ls_R_factor_all 0.0944
_refine_ls_R_factor_gt 0.0645
_refine_ls_shift/su_max 0.002
_refine_ls_shift/su_mean 0.000
_refine_ls_structure_factor_coef Fsqd
_refine_ls_weighting_details 'calc w=1/[\s^2^(Fo^2^)+(0.1046P)^2^+4.6287P] where P=(Fo^2^+2Fc^2^)/3'
_refine_ls_weighting_scheme calc
_refine_ls_wR_factor_gt 0.1788
_refine_ls_wR_factor_ref 0.1956
_reflns_number_gt 6133
_reflns_number_total 8707
_reflns_threshold_expression >2sigma(I)
_cod_data_source_file c3dt52131a.txt
_cod_data_source_block ic15764
_cod_depositor_comments
;
The following automatic conversions were performed:

'_symmetry_cell_setting' value 'Monoclinic' changed to 'monoclinic'
according to
/usr/data/users/saulius/automatic-downloads/current/RSC/lib/dictionaries/cif_core.dic
dictionary named 'cif_core.dic' version 2.4.2 from 2011-04-26.

Automatic conversion script
Id: cif_fix_values 2281 2013-09-26 08:29:07Z andrius 
;
_cod_original_sg_symbol_H-M P2(1)/n
_cod_database_code 7029050

loop_
_symmetry_equiv_pos_as_xyz
'x, y, z'
'-x+1/2, y+1/2, -z+1/2'
'-x, -y, -z'
'x-1/2, -y-1/2, z-1/2'

loop_
_atom_site_label
_atom_site_type_symbol
_atom_site_fract_x
_atom_site_fract_y
_atom_site_fract_z
_atom_site_U_iso_or_equiv
_atom_site_adp_type
_atom_site_occupancy
_atom_site_symmetry_multiplicity
_atom_site_calc_flag
_atom_site_refinement_flags
_atom_site_disorder_assembly
_atom_site_disorder_group
Br1 Br 0.98908(5) -0.12156(2) 0.133859(15) 0.04773(18) Uani 1 1 d . . .
B1 B 0.4499(6) 0.3689(3) 0.12539(19) 0.0500(13) Uani 1 1 d . . .
O1 O 0.4083(3) 0.30164(16) 0.15086(10) 0.0472(7) Uani 1 1 d . . .
O2 O 0.5653(3) 0.34153(17) 0.09444(10) 0.0502(8) Uani 1 1 d . . .
O3 O 0.3180(4) 0.40275(18) 0.10342(10) 0.0525(8) Uani 1 1 d . . .
O4 O 0.5123(3) 0.42861(16) 0.15321(10) 0.0476(8) Uani 1 1 d . . .
N1 N 0.6523(4) 0.05564(19) 0.14366(10) 0.0376(8) Uani 1 1 d . . .
N2 N 0.8008(4) 0.09324(19) 0.09176(10) 0.0373(8) Uani 1 1 d . . .
N3 N 0.1311(4) 0.6600(2) 0.12184(12) 0.0488(10) Uani 1 1 d . . .
N4 N 0.3156(4) 0.6848(2) 0.16660(11) 0.0442(9) Uani 1 1 d . . .
C1 C 0.7670(4) 0.0360(2) 0.11737(12) 0.0394(10) Uani 1 1 d . . .
H1 H 0.8156 -0.0111 0.1172 0.047 Uiso 1 1 calc R . .
C2 C 0.4982(4) 0.2452(2) 0.13792(13) 0.0398(10) Uani 1 1 d . . .
C3 C 0.5031(4) 0.1753(2) 0.15431(13) 0.0381(9) Uani 1 1 d . . .
H3 H 0.4389 0.1588 0.1768 0.046 Uiso 1 1 calc R . .
C4 C 0.6125(4) 0.1294(2) 0.13482(13) 0.0361(9) Uani 1 1 d . . .
C5 C 0.7060(4) 0.1532(2) 0.10190(13) 0.0378(9) Uani 1 1 d . . .
C6 C 0.7001(5) 0.2249(2) 0.08476(13) 0.0416(10) Uani 1 1 d . . .
H6 H 0.7637 0.2413 0.0621 0.050 Uiso 1 1 calc R . .
C7 C 0.5936(5) 0.2695(2) 0.10363(13) 0.0419(10) Uani 1 1 d . . .
C8 C 0.5716(4) 0.0097(2) 0.17454(13) 0.0363(9) Uani 1 1 d . . .
C9 C 0.6250(5) 0.0066(3) 0.21706(14) 0.0477(11) Uani 1 1 d . . .
C10 C 0.5314(6) -0.0294(3) 0.24659(14) 0.0507(12) Uani 1 1 d . . .
H10 H 0.5639 -0.0331 0.2758 0.061 Uiso 1 1 calc R . .
C11 C 0.3922(5) -0.0601(2) 0.23516(14) 0.0440(10) Uani 1 1 d . . .
C12 C 0.3473(5) -0.0571(2) 0.19201(14) 0.0414(10) Uani 1 1 d . . .
H12 H 0.2548 -0.0792 0.1835 0.050 Uiso 1 1 calc R . .
C13 C 0.4363(4) -0.0221(2) 0.16097(13) 0.0357(9) Uani 1 1 d . . .
C14 C 0.7752(7) 0.0387(4) 0.23000(17) 0.0743(17) Uani 1 1 d . . .
H14A H 0.8535 0.0186 0.2112 0.111 Uiso 1 1 calc R . .
H14B H 0.7977 0.0253 0.2601 0.111 Uiso 1 1 calc R . .
H14C H 0.7721 0.0929 0.2272 0.111 Uiso 1 1 calc R . .
C15 C 0.2906(7) -0.0969(3) 0.26817(16) 0.0628(14) Uani 1 1 d . . .
H15A H 0.2645 -0.1470 0.2583 0.094 Uiso 1 1 calc R . .
H15B H 0.1987 -0.0674 0.2714 0.094 Uiso 1 1 calc R . .
H15C H 0.3431 -0.0999 0.2961 0.094 Uiso 1 1 calc R . .
C16 C 0.3870(5) -0.0196(3) 0.11427(14) 0.0501(11) Uani 1 1 d . . .
H16A H 0.2883 -0.0433 0.1112 0.075 Uiso 1 1 calc R . .
H16B H 0.4603 -0.0461 0.0965 0.075 Uiso 1 1 calc R . .
H16C H 0.3803 0.0322 0.1047 0.075 Uiso 1 1 calc R . .
C17 C 0.9258(5) 0.0980(2) 0.06196(13) 0.0413(10) Uani 1 1 d . . .
C18 C 0.8938(5) 0.0910(3) 0.01760(14) 0.0492(11) Uani 1 1 d . . .
C19 C 1.0161(6) 0.1001(3) -0.01046(15) 0.0585(13) Uani 1 1 d . . .
H19 H 0.9999 0.0946 -0.0407 0.070 Uiso 1 1 calc R . .
C20 C 1.1604(6) 0.1167(3) 0.00444(15) 0.0577(14) Uani 1 1 d . . .
C21 C 1.1863(5) 0.1248(3) 0.04844(16) 0.0566(13) Uani 1 1 d . . .
H21 H 1.2842 0.1370 0.0586 0.068 Uiso 1 1 calc R . .
C22 C 1.0687(5) 0.1149(3) 0.07812(14) 0.0495(12) Uani 1 1 d . . .
C23 C 0.7370(6) 0.0764(3) 0.00082(16) 0.0676(15) Uani 1 1 d . . .
H23A H 0.6872 0.0402 0.0195 0.101 Uiso 1 1 calc R . .
H23B H 0.7423 0.0566 -0.0287 0.101 Uiso 1 1 calc R . .
H23C H 0.6796 0.1229 0.0007 0.101 Uiso 1 1 calc R . .
C24 C 1.2882(7) 0.1273(4) -0.02761(19) 0.0801(19) Uani 1 1 d . . .
H24A H 1.3358 0.0792 -0.0334 0.120 Uiso 1 1 calc R . .
H24B H 1.3628 0.1615 -0.0154 0.120 Uiso 1 1 calc R . .
H24C H 1.2481 0.1478 -0.0547 0.120 Uiso 1 1 calc R . .
C25 C 1.0951(6) 0.1222(4) 0.12635(16) 0.078(2) Uani 1 1 d . . .
H25A H 1.0109 0.1490 0.1394 0.117 Uiso 1 1 calc R . .
H25B H 1.1886 0.1497 0.1316 0.117 Uiso 1 1 calc R . .
H25C H 1.1030 0.0726 0.1393 0.117 Uiso 1 1 calc R . .
C26 C 0.1925(5) 0.7122(3) 0.14668(14) 0.0475(11) Uani 1 1 d . . .
H26 H 0.1552 0.7614 0.1499 0.057 Uiso 1 1 calc R . .
C27 C 0.3077(5) 0.4736(2) 0.11663(15) 0.0457(11) Uani 1 1 d . . .
C28 C 0.2020(5) 0.5262(3) 0.10484(14) 0.0479(11) Uani 1 1 d . . .
H28 H 0.1242 0.5163 0.0845 0.057 Uiso 1 1 calc RD . .
C29 C 0.2184(5) 0.5947(3) 0.12518(14) 0.0431(10) Uani 1 1 d . . .
C30 C 0.3337(5) 0.6103(2) 0.15363(13) 0.0394(10) Uani 1 1 d . . .
C31 C 0.4422(4) 0.5571(2) 0.16610(14) 0.0403(10) Uani 1 1 d . . .
H31 H 0.5201 0.5675 0.1864 0.048 Uiso 1 1 calc R . .
C32 C 0.4264(4) 0.4898(2) 0.14682(14) 0.0409(10) Uani 1 1 d . . .
C33 C -0.0035(6) 0.6647(3) 0.09426(16) 0.0609(13) Uani 1 1 d U . .
C34 C 0.0104(8) 0.6941(4) 0.0536(2) 0.0967(16) Uani 1 1 d U . .
C35 C -0.1205(9) 0.6918(4) 0.02682(18) 0.093(2) Uani 1 1 d . . .
H35 H -0.1144 0.7102 -0.0019 0.112 Uiso 1 1 calc R . .
C36 C -0.2551(9) 0.6640(5) 0.0411(3) 0.097(2) Uani 1 1 d . . .
C37 C -0.2624(8) 0.6362(5) 0.0819(3) 0.104(3) Uani 1 1 d . . .
H37 H -0.3552 0.6166 0.0917 0.125 Uiso 1 1 calc R . .
C38 C -0.1389(6) 0.6354(4) 0.1097(2) 0.0797(18) Uani 1 1 d . . .
C39 C 0.1587(8) 0.7282(4) 0.0399(2) 0.098(2) Uani 1 1 d . . .
H39A H 0.1809 0.7715 0.0581 0.147 Uiso 1 1 calc R . .
H39B H 0.1518 0.7437 0.0096 0.147 Uiso 1 1 calc R . .
H39C H 0.2391 0.6914 0.0432 0.147 Uiso 1 1 calc R . .
C40 C -0.3907(8) 0.6610(4) 0.0109(2) 0.0967(16) Uani 1 1 d . . .
H40A H -0.4239 0.6093 0.0077 0.145 Uiso 1 1 calc R . .
H40B H -0.3630 0.6809 -0.0174 0.145 Uiso 1 1 calc R . .
H40C H -0.4724 0.6908 0.0230 0.145 Uiso 1 1 calc R . .
C41 C -0.1530(7) 0.6034(5) 0.1542(2) 0.108(3) Uani 1 1 d . . .
H41A H -0.0532 0.5901 0.1652 0.163 Uiso 1 1 calc R . .
H41B H -0.2166 0.5590 0.1531 0.163 Uiso 1 1 calc R . .
H41C H -0.1986 0.6404 0.1733 0.163 Uiso 1 1 calc R . .
C42 C 0.4260(5) 0.7231(2) 0.19263(14) 0.0428(10) Uani 1 1 d . . .
C43 C 0.4312(6) 0.7096(3) 0.23689(15) 0.0552(13) Uani 1 1 d . . .
C44 C 0.5504(6) 0.7405(3) 0.26004(17) 0.0649(14) Uani 1 1 d . . .
H44 H 0.5561 0.7314 0.2903 0.078 Uiso 1 1 calc R . .
C45 C 0.6618(6) 0.7839(3) 0.24128(18) 0.0608(13) Uani 1 1 d . . .
C46 C 0.6492(6) 0.7977(3) 0.19724(18) 0.0588(13) Uani 1 1 d . . .
H46 H 0.7215 0.8286 0.1837 0.071 Uiso 1 1 calc R . .
C47 C 0.5333(6) 0.7673(2) 0.17237(15) 0.0520(12) Uani 1 1 d . . .
C48 C 0.3138(7) 0.6618(4) 0.25843(18) 0.086(2) Uani 1 1 d . . .
H48A H 0.2187 0.6656 0.2424 0.129 Uiso 1 1 calc R . .
H48B H 0.2990 0.6789 0.2882 0.129 Uiso 1 1 calc R . .
H48C H 0.3475 0.6100 0.2587 0.129 Uiso 1 1 calc R . .
C49 C 0.7914(7) 0.8149(4) 0.2673(2) 0.093(2) Uani 1 1 d . . .
H49A H 0.7537 0.8515 0.2880 0.139 Uiso 1 1 calc R . .
H49B H 0.8632 0.8388 0.2478 0.139 Uiso 1 1 calc R . .
H49C H 0.8417 0.7745 0.2829 0.139 Uiso 1 1 calc R . .
C50 C 0.5209(8) 0.7835(3) 0.12417(17) 0.085(2) Uani 1 1 d . . .
H50A H 0.4364 0.8173 0.1189 0.128 Uiso 1 1 calc R . .
H50B H 0.5040 0.7369 0.1084 0.128 Uiso 1 1 calc R . .
H50C H 0.6141 0.8066 0.1142 0.128 Uiso 1 1 calc R . .
O5 O 0.9198(9) 0.4205(5) 0.1412(3) 0.100 Uiso 0.607(4) 1 d PD A 1
O6 O 0.9022(10) 0.3934(5) 0.0756(3) 0.097(2) Uiso 0.607(4) 1 d P A 1
C51 C 0.9483(15) 0.3771(7) 0.1147(4) 0.093(3) Uiso 0.607(4) 1 d PD A 1
C52 C 1.0375(15) 0.3081(7) 0.1171(5) 0.103(3) Uiso 0.607(4) 1 d P A 1
H52A H 1.0662 0.2984 0.1472 0.155 Uiso 0.607(4) 1 calc PR A 1
H52B H 1.1282 0.3136 0.0995 0.155 Uiso 0.607(4) 1 calc PR A 1
H52C H 0.9773 0.2666 0.1060 0.155 Uiso 0.607(4) 1 calc PR A 1
C53 C 0.8294(10) 0.4563(7) 0.0665(4) 0.094(3) Uiso 0.607(4) 1 d P A 1
H53A H 0.8879 0.4991 0.0776 0.113 Uiso 0.607(4) 1 calc PR A 1
H53B H 0.7306 0.4562 0.0810 0.113 Uiso 0.607(4) 1 calc PR A 1
C54 C 0.8069(17) 0.4643(8) 0.0198(5) 0.111(4) Uiso 0.607(4) 1 d P A 1
H54A H 0.7618 0.5129 0.0136 0.167 Uiso 0.607(4) 1 calc PR A 1
H54B H 0.7400 0.4249 0.0093 0.167 Uiso 0.607(4) 1 calc PR A 1
H54C H 0.9041 0.4606 0.0052 0.167 Uiso 0.607(4) 1 calc PR A 1
O7 O 0.9224(14) 0.3557(7) 0.0514(4) 0.097(2) Uiso 0.393(4) 1 d PD A 2
C55 C 0.966(2) 0.3496(13) 0.1333(5) 0.093(3) Uiso 0.393(4) 1 d PD A 2
H55A H 1.0476 0.3343 0.1530 0.140 Uiso 0.393(4) 1 calc PR A 2
H55B H 0.8770 0.3192 0.1388 0.140 Uiso 0.393(4) 1 calc PR A 2
H55C H 0.9425 0.4020 0.1383 0.140 Uiso 0.393(4) 1 calc PR A 2
C56 C 1.0171(19) 0.3387(12) 0.0858(4) 0.103(3) Uiso 0.393(4) 1 d PD A 2
H56A H 1.1098 0.3684 0.0820 0.124 Uiso 0.393(4) 1 calc PR A 2
H56B H 1.0462 0.2859 0.0826 0.124 Uiso 0.393(4) 1 calc PR A 2
C57 C 0.8967(18) 0.4333(8) 0.0361(6) 0.094(3) Uiso 0.393(4) 1 d PD A 2
H57A H 0.9681 0.4435 0.0124 0.113 Uiso 0.393(4) 1 calc PR A 2
H57B H 0.9214 0.4676 0.0601 0.113 Uiso 0.393(4) 1 calc PR A 2
C58 C 0.732(2) 0.4521(13) 0.0192(8) 0.111(4) Uiso 0.393(4) 1 d PD A 2
H58A H 0.7297 0.5030 0.0081 0.167 Uiso 0.393(4) 1 calc PR A 2
H58B H 0.6610 0.4474 0.0431 0.167 Uiso 0.393(4) 1 calc PR A 2
H58C H 0.7041 0.4174 -0.0039 0.167 Uiso 0.393(4) 1 calc PR A 2

loop_
_atom_site_aniso_label
_atom_site_aniso_U_11
_atom_site_aniso_U_22
_atom_site_aniso_U_33
_atom_site_aniso_U_23
_atom_site_aniso_U_13
_atom_site_aniso_U_12
Br1 0.0421(3) 0.0437(3) 0.0574(3) 0.0090(2) -0.0023(2) 0.0066(2)
B1 0.047(3) 0.048(3) 0.055(3) 0.007(3) 0.011(2) 0.012(3)
O1 0.0437(17) 0.0395(16) 0.0585(19) -0.0004(14) 0.0155(14) 0.0106(14)
O2 0.0499(18) 0.0459(18) 0.0549(18) 0.0101(15) 0.0173(15) 0.0130(15)
O3 0.0482(18) 0.0525(19) 0.0569(19) -0.0013(16) 0.0013(15) 0.0118(15)
O4 0.0410(17) 0.0403(17) 0.0613(19) 0.0087(15) 0.0020(15) 0.0145(14)
N1 0.0368(18) 0.042(2) 0.0340(18) -0.0022(15) 0.0028(15) 0.0044(16)
N2 0.0350(18) 0.0420(19) 0.0350(18) -0.0005(16) 0.0067(15) 0.0076(16)
N3 0.042(2) 0.058(2) 0.047(2) 0.017(2) 0.0070(18) 0.0237(19)
N4 0.045(2) 0.043(2) 0.044(2) 0.0135(17) 0.0126(17) 0.0194(18)
C1 0.038(2) 0.045(2) 0.036(2) -0.0048(19) 0.0021(18) 0.0089(19)
C2 0.032(2) 0.043(2) 0.044(2) -0.0009(19) 0.0069(18) 0.0044(19)
C3 0.032(2) 0.043(2) 0.040(2) -0.0032(19) 0.0090(18) -0.0005(18)
C4 0.032(2) 0.037(2) 0.040(2) -0.0019(18) -0.0001(18) 0.0019(18)
C5 0.034(2) 0.042(2) 0.038(2) -0.0014(19) 0.0062(18) 0.0063(19)
C6 0.040(2) 0.048(3) 0.038(2) 0.005(2) 0.0106(19) 0.004(2)
C7 0.039(2) 0.045(2) 0.042(2) 0.006(2) 0.0049(19) 0.007(2)
C8 0.038(2) 0.033(2) 0.038(2) 0.0008(17) 0.0055(18) 0.0040(18)
C9 0.053(3) 0.049(3) 0.041(2) -0.006(2) -0.004(2) 0.002(2)
C10 0.066(3) 0.057(3) 0.029(2) 0.000(2) 0.002(2) 0.001(3)
C11 0.054(3) 0.036(2) 0.041(2) -0.0002(19) 0.010(2) 0.006(2)
C12 0.038(2) 0.040(2) 0.046(2) -0.0017(19) 0.0042(19) 0.0029(19)
C13 0.037(2) 0.033(2) 0.037(2) 0.0002(17) 0.0017(18) 0.0042(18)
C14 0.077(4) 0.091(4) 0.055(3) 0.008(3) -0.020(3) -0.028(3)
C15 0.081(4) 0.060(3) 0.048(3) 0.007(2) 0.024(3) 0.003(3)
C16 0.050(3) 0.056(3) 0.044(3) 0.007(2) -0.005(2) -0.010(2)
C17 0.041(2) 0.048(2) 0.035(2) 0.0004(19) 0.0086(19) 0.015(2)
C18 0.053(3) 0.057(3) 0.038(2) -0.002(2) 0.005(2) 0.012(2)
C19 0.063(3) 0.077(4) 0.036(2) 0.004(2) 0.011(2) 0.024(3)
C20 0.062(3) 0.066(3) 0.046(3) 0.016(2) 0.021(2) 0.025(3)
C21 0.039(2) 0.072(3) 0.058(3) 0.007(3) 0.013(2) 0.012(2)
C22 0.041(3) 0.070(3) 0.037(2) -0.001(2) 0.008(2) 0.014(2)
C23 0.068(4) 0.086(4) 0.049(3) -0.012(3) -0.007(3) 0.006(3)
C24 0.066(4) 0.107(5) 0.068(4) 0.029(3) 0.033(3) 0.026(3)
C25 0.040(3) 0.149(6) 0.044(3) -0.010(3) 0.000(2) 0.000(3)
C26 0.053(3) 0.045(3) 0.045(3) 0.008(2) 0.009(2) 0.019(2)
C27 0.042(2) 0.044(3) 0.051(3) 0.005(2) 0.010(2) 0.011(2)
C28 0.039(2) 0.062(3) 0.042(2) 0.008(2) -0.001(2) 0.012(2)
C29 0.040(2) 0.046(3) 0.043(2) 0.009(2) 0.008(2) 0.015(2)
C30 0.038(2) 0.041(2) 0.039(2) 0.0111(19) 0.0095(19) 0.0103(19)
C31 0.031(2) 0.043(2) 0.047(2) 0.012(2) 0.0092(18) 0.0100(19)
C32 0.032(2) 0.043(3) 0.047(2) 0.013(2) 0.0087(19) 0.0125(19)
C33 0.055(3) 0.068(3) 0.060(2) -0.005(2) -0.010(2) 0.036(3)
C34 0.096(3) 0.131(4) 0.063(2) 0.012(2) -0.015(2) 0.053(3)
C35 0.129(6) 0.107(5) 0.043(3) -0.002(3) -0.015(4) 0.066(5)
C36 0.077(5) 0.116(6) 0.098(5) -0.013(5) -0.029(4) 0.048(5)
C37 0.060(4) 0.151(7) 0.101(6) 0.015(5) -0.017(4) 0.036(4)
C38 0.047(3) 0.116(5) 0.076(4) 0.011(4) -0.005(3) 0.030(3)
C39 0.117(6) 0.110(5) 0.069(4) 0.039(4) 0.022(4) 0.051(5)
C40 0.096(3) 0.131(4) 0.063(2) 0.012(2) -0.015(2) 0.053(3)
C41 0.048(3) 0.184(8) 0.094(5) 0.050(5) 0.011(3) 0.014(4)
C42 0.044(2) 0.039(2) 0.045(2) 0.005(2) 0.008(2) 0.013(2)
C43 0.055(3) 0.064(3) 0.046(3) 0.018(2) 0.010(2) 0.010(3)
C44 0.069(4) 0.075(4) 0.050(3) 0.012(3) -0.005(3) 0.009(3)
C45 0.064(3) 0.046(3) 0.073(4) 0.006(3) -0.002(3) 0.008(3)
C46 0.063(3) 0.038(3) 0.076(4) 0.000(2) 0.015(3) -0.001(2)
C47 0.072(3) 0.033(2) 0.051(3) 0.007(2) 0.025(3) 0.010(2)
C48 0.076(4) 0.130(6) 0.050(3) 0.025(3) 0.011(3) -0.023(4)
C49 0.086(5) 0.074(4) 0.118(6) 0.005(4) -0.033(4) -0.003(4)
C50 0.144(6) 0.060(4) 0.053(3) 0.005(3) 0.032(4) -0.028(4)

loop_
_atom_type_symbol
_atom_type_description
_atom_type_scat_dispersion_real
_atom_type_scat_dispersion_imag
_atom_type_scat_source
C C 0.0033 0.0016 'International Tables Vol C Tables 4.2.6.8 and 6.1.1.4'
H H 0.0000 0.0000 'International Tables Vol C Tables 4.2.6.8 and 6.1.1.4'
B B 0.0013 0.0007 'International Tables Vol C Tables 4.2.6.8 and 6.1.1.4'
N N 0.0061 0.0033 'International Tables Vol C Tables 4.2.6.8 and 6.1.1.4'
O O 0.0106 0.0060 'International Tables Vol C Tables 4.2.6.8 and 6.1.1.4'
Br Br -0.2901 2.4595 'International Tables Vol C Tables 4.2.6.8 and 6.1.1.4'

loop_
_geom_angle_atom_site_label_1
_geom_angle_atom_site_label_2
_geom_angle_atom_site_label_3
_geom_angle
O4 B1 O3 105.1(4)
O4 B1 O1 112.0(4)
O3 B1 O1 112.2(4)
O4 B1 O2 110.8(4)
O3 B1 O2 112.8(4)
O1 B1 O2 104.2(4)
C2 O1 B1 107.6(3)
C7 O2 B1 108.0(3)
C27 O3 B1 107.8(4)
C32 O4 B1 107.2(3)
C1 N1 C4 108.7(3)
C1 N1 C8 128.4(3)
C4 N1 C8 122.8(3)
C1 N2 C5 108.8(3)
C1 N2 C17 126.8(3)
C5 N2 C17 124.0(4)
C26 N3 C29 108.8(4)
C26 N3 C33 128.8(4)
C29 N3 C33 122.4(4)
C26 N4 C30 108.2(4)
C26 N4 C42 129.0(4)
C30 N4 C42 122.4(3)
N2 C1 N1 109.1(4)
N2 C1 H1 125.4
N1 C1 H1 125.4
O1 C2 C3 127.0(4)
O1 C2 C7 110.1(4)
C3 C2 C7 122.9(4)
C2 C3 C4 113.8(4)
C2 C3 H3 123.1
C4 C3 H3 123.1
C5 C4 N1 106.5(3)
C5 C4 C3 123.3(4)
N1 C4 C3 130.1(4)
C4 C5 C6 122.9(4)
C4 C5 N2 106.9(4)
C6 C5 N2 130.2(4)
C7 C6 C5 113.8(4)
C7 C6 H6 123.1
C5 C6 H6 123.1
O2 C7 C6 126.8(4)
O2 C7 C2 109.9(3)
C6 C7 C2 123.3(4)
C13 C8 C9 123.7(4)
C13 C8 N1 117.6(3)
C9 C8 N1 118.3(4)
C8 C9 C10 115.7(4)
C8 C9 C14 122.0(4)
C10 C9 C14 122.3(4)
C9 C10 C11 123.2(4)
C9 C10 H10 118.4
C11 C10 H10 118.4
C12 C11 C10 118.3(4)
C12 C11 C15 119.5(4)
C10 C11 C15 122.1(4)
C11 C12 C13 121.1(4)
C11 C12 H12 119.5
C13 C12 H12 119.5
C8 C13 C12 118.0(4)
C8 C13 C16 121.4(4)
C12 C13 C16 120.6(4)
C9 C14 H14A 109.5
C9 C14 H14B 109.5
H14A C14 H14B 109.5
C9 C14 H14C 109.5
H14A C14 H14C 109.5
H14B C14 H14C 109.5
C11 C15 H15A 109.5
C11 C15 H15B 109.5
H15A C15 H15B 109.5
C11 C15 H15C 109.5
H15A C15 H15C 109.5
H15B C15 H15C 109.5
C13 C16 H16A 109.5
C13 C16 H16B 109.5
H16A C16 H16B 109.5
C13 C16 H16C 109.5
H16A C16 H16C 109.5
H16B C16 H16C 109.5
C22 C17 C18 123.1(4)
C22 C17 N2 119.0(4)
C18 C17 N2 117.7(4)
C17 C18 C19 116.1(4)
C17 C18 C23 122.2(4)
C19 C18 C23 121.7(4)
C20 C19 C18 122.4(4)
C20 C19 H19 118.8
C18 C19 H19 118.8
C21 C20 C19 119.6(4)
C21 C20 C24 120.3(5)
C19 C20 C24 120.0(5)
C20 C21 C22 120.5(5)
C20 C21 H21 119.8
C22 C21 H21 119.8
C17 C22 C21 118.2(4)
C17 C22 C25 120.4(4)
C21 C22 C25 121.3(4)
C18 C23 H23A 109.5
C18 C23 H23B 109.5
H23A C23 H23B 109.5
C18 C23 H23C 109.5
H23A C23 H23C 109.5
H23B C23 H23C 109.5
C20 C24 H24A 109.5
C20 C24 H24B 109.5
H24A C24 H24B 109.5
C20 C24 H24C 109.5
H24A C24 H24C 109.5
H24B C24 H24C 109.5
C22 C25 H25A 109.5
C22 C25 H25B 109.5
H25A C25 H25B 109.5
C22 C25 H25C 109.5
H25A C25 H25C 109.5
H25B C25 H25C 109.5
N3 C26 N4 109.6(4)
N3 C26 H26 125.2
N4 C26 H26 125.2
O3 C27 C28 128.2(4)
O3 C27 C32 109.9(4)
C28 C27 C32 121.9(4)
C27 C28 C29 114.8(4)
C27 C28 H28 122.6
C29 C28 H28 122.6
C30 C29 C28 123.0(4)
C30 C29 N3 106.5(4)
C28 C29 N3 130.4(4)
C29 C30 N4 106.9(4)
C29 C30 C31 122.8(4)
N4 C30 C31 130.3(4)
C32 C31 C30 114.6(4)
C32 C31 H31 122.7
C30 C31 H31 122.7
O4 C32 C31 127.2(4)
O4 C32 C27 109.9(4)
C31 C32 C27 122.8(4)
C34 C33 C38 122.7(5)
C34 C33 N3 118.5(5)
C38 C33 N3 118.7(5)
C33 C34 C35 116.4(7)
C33 C34 C39 119.7(6)
C35 C34 C39 123.9(6)
C36 C35 C34 122.3(6)
C36 C35 H35 118.9
C34 C35 H35 118.9
C37 C36 C35 118.7(6)
C37 C36 C40 120.9(8)
C35 C36 C40 120.3(7)
C36 C37 C38 122.4(7)
C36 C37 H37 118.8
C38 C37 H37 118.8
C37 C38 C33 117.5(6)
C37 C38 C41 120.1(6)
C33 C38 C41 122.4(5)
C34 C39 H39A 109.5
C34 C39 H39B 109.5
H39A C39 H39B 109.5
C34 C39 H39C 109.5
H39A C39 H39C 109.5
H39B C39 H39C 109.5
C36 C40 H40A 109.5
C36 C40 H40B 109.5
H40A C40 H40B 109.5
C36 C40 H40C 109.5
H40A C40 H40C 109.5
H40B C40 H40C 109.5
C38 C41 H41A 109.5
C38 C41 H41B 109.5
H41A C41 H41B 109.5
C38 C41 H41C 109.5
H41A C41 H41C 109.5
H41B C41 H41C 109.5
C43 C42 C47 121.6(5)
C43 C42 N4 119.0(4)
C47 C42 N4 119.2(4)
C42 C43 C44 117.2(5)
C42 C43 C48 121.0(5)
C44 C43 C48 121.8(4)
C45 C44 C43 123.5(5)
C45 C44 H44 118.3
C43 C44 H44 118.3
C46 C45 C44 117.2(5)
C46 C45 C49 120.9(5)
C44 C45 C49 122.0(5)
C45 C46 C47 121.8(5)
C45 C46 H46 119.1
C47 C46 H46 119.1
C46 C47 C42 118.8(4)
C46 C47 C50 121.0(5)
C42 C47 C50 120.2(5)
C43 C48 H48A 109.5
C43 C48 H48B 109.5
H48A C48 H48B 109.5
C43 C48 H48C 109.5
H48A C48 H48C 109.5
H48B C48 H48C 109.5
C45 C49 H49A 109.5
C45 C49 H49B 109.5
H49A C49 H49B 109.5
C45 C49 H49C 109.5
H49A C49 H49C 109.5
H49B C49 H49C 109.5
C47 C50 H50A 109.5
C47 C50 H50B 109.5
H50A C50 H50B 109.5
C47 C50 H50C 109.5
H50A C50 H50C 109.5
H50B C50 H50C 109.5
C51 O6 C53 122.4(10)
O5 C51 O6 115.6(12)
O5 C51 C52 130.7(14)
O6 C51 C52 113.5(10)
C51 C52 H52A 109.5
C51 C52 H52B 109.5
H52A C52 H52B 109.5
C51 C52 H52C 109.5
H52A C52 H52C 109.5
H52B C52 H52C 109.5
O6 C53 C54 110.9(11)
O6 C53 H53A 109.5
C54 C53 H53A 109.5
O6 C53 H53B 109.5
C54 C53 H53B 109.5
H53A C53 H53B 108.0
C53 C54 H54A 109.5
C53 C54 H54B 109.5
H54A C54 H54B 109.5
C53 C54 H54C 109.5
H54A C54 H54C 109.5
H54B C54 H54C 109.5
C56 O7 C57 122.8(14)
C56 C55 H55A 109.5
C56 C55 H55B 109.5
H55A C55 H55B 109.5
C56 C55 H55C 109.5
H55A C55 H55C 109.5
H55B C55 H55C 109.5
O7 C56 C55 121.3(15)
O7 C56 H56A 107.0
C55 C56 H56A 107.0
O7 C56 H56B 107.0
C55 C56 H56B 107.0
H56A C56 H56B 106.7
O7 C57 C58 116.3(14)
O7 C57 H57A 108.2
C58 C57 H57A 108.2
O7 C57 H57B 108.2
C58 C57 H57B 108.2
H57A C57 H57B 107.4
C57 C58 H58A 109.5
C57 C58 H58B 109.5
H58A C58 H58B 109.5
C57 C58 H58C 109.5
H58A C58 H58C 109.5
H58B C58 H58C 109.5

loop_
_geom_bond_atom_site_label_1
_geom_bond_atom_site_label_2
_geom_bond_distance
B1 O4 1.483(7)
B1 O3 1.483(6)
B1 O1 1.492(6)
B1 O2 1.492(6)
O1 C2 1.356(5)
O2 C7 1.350(5)
O3 C27 1.341(5)
O4 C32 1.355(5)
N1 C1 1.356(5)
N1 C4 1.400(5)
N1 C8 1.456(5)
N2 C1 1.336(5)
N2 C5 1.407(5)
N2 C17 1.451(5)
N3 C26 1.329(6)
N3 C29 1.412(6)
N3 C33 1.468(6)
N4 C26 1.347(6)
N4 C30 1.408(5)
N4 C42 1.442(6)
C1 H1 0.9500
C2 C3 1.356(6)
C2 C7 1.431(6)
C3 C4 1.415(5)
C3 H3 0.9500
C4 C5 1.387(6)
C5 C6 1.395(6)
C6 C7 1.375(6)
C6 H6 0.9500
C8 C13 1.395(6)
C8 C9 1.396(6)
C9 C10 1.399(6)
C9 C14 1.507(7)
C10 C11 1.399(6)
C10 H10 0.9500
C11 C12 1.392(6)
C11 C15 1.520(6)
C12 C13 1.398(6)
C12 H12 0.9500
C13 C16 1.507(6)
C14 H14A 0.9800
C14 H14B 0.9800
C14 H14C 0.9800
C15 H15A 0.9800
C15 H15B 0.9800
C15 H15C 0.9800
C16 H16A 0.9800
C16 H16B 0.9800
C16 H16C 0.9800
C17 C22 1.397(6)
C17 C18 1.405(6)
C18 C19 1.406(7)
C18 C23 1.509(7)
C19 C20 1.393(8)
C19 H19 0.9500
C20 C21 1.387(7)
C20 C24 1.525(7)
C21 C22 1.408(6)
C21 H21 0.9500
C22 C25 1.514(7)
C23 H23A 0.9800
C23 H23B 0.9800
C23 H23C 0.9800
C24 H24A 0.9800
C24 H24B 0.9800
C24 H24C 0.9800
C25 H25A 0.9800
C25 H25B 0.9800
C25 H25C 0.9800
C26 H26 0.9500
C27 C28 1.382(6)
C27 C32 1.435(6)
C28 C29 1.392(7)
C28 H28 0.9500
C29 C30 1.376(6)
C30 C31 1.412(6)
C31 C32 1.356(6)
C31 H31 0.9500
C33 C34 1.370(8)
C33 C38 1.401(8)
C34 C35 1.426(9)
C34 C39 1.517(10)
C35 C36 1.373(11)
C35 H35 0.9500
C36 C37 1.359(10)
C36 C40 1.521(9)
C37 C38 1.392(8)
C37 H37 0.9500
C38 C41 1.498(9)
C39 H39A 0.9800
C39 H39B 0.9800
C39 H39C 0.9800
C40 H40A 0.9800
C40 H40B 0.9800
C40 H40C 0.9800
C41 H41A 0.9800
C41 H41B 0.9800
C41 H41C 0.9800
C42 C43 1.391(6)
C42 C47 1.395(6)
C43 C44 1.392(7)
C43 C48 1.511(7)
C44 C45 1.392(7)
C44 H44 0.9500
C45 C46 1.388(7)
C45 C49 1.509(8)
C46 C47 1.393(7)
C46 H46 0.9500
C47 C50 1.522(7)
C48 H48A 0.9800
C48 H48B 0.9800
C48 H48C 0.9800
C49 H49A 0.9800
C49 H49B 0.9800
C49 H49C 0.9800
C50 H50A 0.9800
C50 H50B 0.9800
C50 H50C 0.9800
O5 C51 1.160(8)
O6 C51 1.308(14)
O6 C53 1.333(13)
C51 C52 1.476(16)
C52 H52A 0.9800
C52 H52B 0.9800
C52 H52C 0.9800
C53 C54 1.463(17)
C53 H53A 0.9900
C53 H53B 0.9900
C54 H54A 0.9800
C54 H54B 0.9800
C54 H54C 0.9800
O7 C56 1.387(9)
O7 C57 1.492(9)
C55 C56 1.553(10)
C55 H55A 0.9800
C55 H55B 0.9800
C55 H55C 0.9800
C56 H56A 0.9900
C56 H56B 0.9900
C57 C58 1.587(10)
C57 H57A 0.9900
C57 H57B 0.9900
C58 H58A 0.9800
C58 H58B 0.9800
C58 H58C 0.9800
